data_5910216
loop_
_publ_author_name
'Wyckoff, R. W. G.'

_publ_section_title
;
Page 75 from the Structure of Crystals, vol. 4 by Wyckoff R W G. 
published by Interscience Publishers, Inc. in 1951 
;
_journal_name_full 'The Structure of Crystals'
_journal_page_first 75
_journal_page_last 75
_journal_volume 4
_journal_year 1951
_chemical_formula_structural Na2Co5Mo4Cl4O16
_chemical_formula_sum 'Cl4 Co5 Mo4 Na2 O16'
_space_group_IT_number 12
_symmetry_cell_setting monoclinic
_symmetry_Int_Tables_number 12
_symmetry_space_group_name_Hall '-C 2y'
_symmetry_space_group_name_H-M 'C 1 2/m 1'
_audit_creation_date 2006-28-10
_audit_creation_method
;
Page 75 from the Structure of Crystals, vol. 4 by Wyckoff R W G. 
published by Interscience Publishers, Inc. in 1951 
;
_audit_update_record 'created by Girish Upreti, Portland State University'
_cell_angle_alpha 90
_cell_angle_beta 109.45
_cell_angle_gamma 90
_cell_length_a 10.706
_cell_length_b 8.852
_cell_length_c 10.663
_cell_volume 952.859
_cod_original_sg_symbol_H-M 'C 2/m'
_cod_original_formula_sum 'Na2 Co5 Mo4 Cl4 O16'
_cod_database_code 5910216

loop_
_symmetry_equiv_pos_as_xyz
x,y,z
-x,y,-z
-x,-y,-z
x,-y,z
x+1/2,y+1/2,z
-x+1/2,y+1/2,-z
-x+1/2,-y+1/2,-z
x+1/2,-y+1/2,z

loop_
_atom_site_fract_x
_atom_site_fract_y
_atom_site_fract_z
_atom_site_label
0.00000 0.00000 0.50000 Co1
0.50000 0.50000 0.50000 Co2
0.26450 0.17800 0.86450 Co3
0.26450 -0.17800 0.86540 Co4
0.76450 0.67800 0.86540 Co5
0.76450 0.32200 0.86540 Co6
-0.26450 -0.17800 -0.86450 Co7
-0.26450 0.17800 -0.86540 Co8
-0.76450 -0.67800 -0.86540 Co9
-0.76450 -0.32200 -0.86540 Co10
0.04000 0.00000 0.19080 Mo1
0.54000 0.50000 0.19080 Mo2
-0.04000 -0.00000 -0.19080 Mo3
-0.54000 -0.50000 -0.19080 Mo4
0.44670 0.00000 0.15360 Mo5
0.94670 0.50000 0.15360 Mo6
0.32440 0.00000 0.48810 Na1
0.82440 0.50000 0.48810 Na2
-0.32440 0.00000 -0.48810 Na3
-0.82440 -0.50000 -0.48810 Na4
0.16450 0.19770 0.62380 Cl1
0.16450 -0.19770 0.62380 Cl2
0.66450 0.69770 0.62380 Cl3
0.66450 0.30230 0.62380 Cl4
-0.16450 -0.19770 -0.62380 Cl5
-0.16450 0.19770 -0.62380 Cl6
-0.66450 -0.69770 -0.62380 Cl7
-0.66450 -0.30230 -0.62380 Cl8
0.33650 0.16510 0.07760 O1
0.33650 -0.16510 0.07760 O2
0.83650 0.66510 0.07760 O3
0.83650 0.33490 0.07760 O4
-0.33650 -0.16510 -0.07760 O5
-0.33650 0.16510 -0.07760 O6
-0.83650 -0.66510 -0.07760 O7
-0.83650 -0.33490 -0.07760 O8
0.10250 0.16250 0.13750 O9
0.10250 -0.16250 0.13750 O10
0.60250 0.66250 0.13750 O11
0.60250 0.33750 0.13750 O12
-0.10250 -0.16250 -0.13750 O13
-0.10250 0.16250 -0.13750 O14
-0.60250 -0.66250 -0.13750 O15
-0.60250 -0.33750 -0.13750 O16
0.14310 0.00000 0.87340 O17
0.64310 0.50000 0.87340 O18
-0.14310 0.00000 -0.87340 O19
-0.64310 -0.50000 -0.87340 O20
0.39400 0.00000 0.88500 O21
0.89400 0.50000 0.88500 O22
-0.39400 0.00000 -0.88500 O23
-0.89400 -0.50000 -0.88500 O24
0.47480 0.00000 0.32750 O25
0.97480 0.50000 0.32750 O26
-0.47480 0.00000 -0.32750 O27
-0.97480 -0.50000 -0.32750 O28
0.09560 0.00000 0.32700 O29
0.59560 0.50000 0.32700 O30
-0.09560 0.00000 -0.32700 O31
-0.59560 -0.50000 -0.32700 O32
